data_4334703
loop_
_publ_author_name
'Jiliang Zhang'
'Svilen Bobev'

_publ_section_title
;
 Correlations between Chemical Bonding and Magnetic Exchange Interactions:
 Synthesis, Crystal Structures, and Magnetic Properties of the New Family
 RE2AlGe2 (RE = Tb-Tm, Lu)
;
_journal_name_full 'Inorganic Chemistry'
_journal_page_first 5307
_journal_page_last 5315
_journal_paper_doi 10.1021/ic400254v
_journal_volume 52
_journal_year 2013
_chemical_formula_sum 'Al0.63 Ge2.37 Tm2'
_chemical_formula_weight 526.90
_chemical_name_systematic
; 
 ? 
;
_space_group_IT_number 71
_symmetry_cell_setting orthorhombic
_symmetry_space_group_name_Hall '-I 2 2'
_symmetry_space_group_name_H-M 'I m m m'
_atom_sites_solution_primary direct
_atom_sites_solution_secondary difmap
_audit_creation_method SHELXL-97
_cell_angle_alpha 90.00
_cell_angle_beta 90.00
_cell_angle_gamma 90.00
_cell_formula_units_Z 2
_cell_length_a 4.0148(8)
_cell_length_b 6.0467(11)
_cell_length_c 8.3818(16)
_cell_measurement_reflns_used 664
_cell_measurement_temperature 200(2)
_cell_measurement_theta_max 30.44
_cell_measurement_theta_min 4.16
_cell_volume 203.48(7)
_computing_cell_refinement 'Bruker SMART'
_computing_data_collection 'Bruker SMART'
_computing_data_reduction 'Bruker SAINT'
_computing_molecular_graphics 'Bruker SHELXTL'
_computing_publication_material 'Bruker SHELXTL'
_computing_structure_refinement 'SHELXL-97 (Sheldrick, 1997)'
_computing_structure_solution 'SHELXS-97 (Sheldrick, 1990)'
_diffrn_ambient_temperature 200(2)
_diffrn_measured_fraction_theta_full 0.985
_diffrn_measured_fraction_theta_max 0.985
_diffrn_measurement_device_type 'CCD area detector'
_diffrn_measurement_method 'phi and omega scans'
_diffrn_radiation_monochromator graphite
_diffrn_radiation_source 'fine-focus sealed tube'
_diffrn_radiation_type MoK\a
_diffrn_radiation_wavelength 0.71073
_diffrn_reflns_av_R_equivalents 0.0355
_diffrn_reflns_av_sigmaI/netI 0.0235
_diffrn_reflns_limit_h_max 5
_diffrn_reflns_limit_h_min -5
_diffrn_reflns_limit_k_max 8
_diffrn_reflns_limit_k_min -8
_diffrn_reflns_limit_l_max 11
_diffrn_reflns_limit_l_min -11
_diffrn_reflns_number 1535
_diffrn_reflns_theta_full 30.63
_diffrn_reflns_theta_max 30.63
_diffrn_reflns_theta_min 4.16
_exptl_absorpt_coefficient_mu 60.384
_exptl_absorpt_correction_T_max 0.0617
_exptl_absorpt_correction_T_min 0.0552
_exptl_absorpt_correction_type multi-scan
_exptl_absorpt_process_details SADABS
_exptl_crystal_colour silver
_exptl_crystal_density_diffrn 8.600
_exptl_crystal_description irregular
_exptl_crystal_F_000 444
_exptl_crystal_size_max 0.10
_exptl_crystal_size_mid 0.09
_exptl_crystal_size_min 0.08
_refine_diff_density_max 1.639
_refine_diff_density_min -2.162
_refine_diff_density_rms 0.428
_refine_ls_extinction_coef 0.0079(8)
_refine_ls_extinction_expression Fc^*^=kFc[1+0.001xFc^2^\l^3^/sin(2\q)]^-1/4^
_refine_ls_extinction_method SHELXL
_refine_ls_goodness_of_fit_ref 1.245
_refine_ls_matrix_type full
_refine_ls_number_parameters 14
_refine_ls_number_reflns 203
_refine_ls_number_restraints 1
_refine_ls_restrained_S_all 1.243
_refine_ls_R_factor_all 0.0228
_refine_ls_R_factor_gt 0.0213
_refine_ls_shift/su_max 0.000
_refine_ls_shift/su_mean 0.000
_refine_ls_structure_factor_coef Fsqd
_refine_ls_weighting_details 'calc w=1/[\s^2^(Fo^2^)+(0.0207P)^2^+6.1921P] where P=(Fo^2^+2Fc^2^)/3'
_refine_ls_weighting_scheme calc
_refine_ls_wR_factor_gt 0.0524
_refine_ls_wR_factor_ref 0.0530
_reflns_number_gt 195
_reflns_number_total 203
_reflns_threshold_expression >2sigma(I)
_cod_data_source_file ic400254v_si_002_5.cif
_cod_data_source_block TmAlGe
_cod_database_code 4334703

loop_
_symmetry_equiv_pos_as_xyz
'x, y, z'
'-x, -y, z'
'-x, y, -z'
'x, -y, -z'
'x+1/2, y+1/2, z+1/2'
'-x+1/2, -y+1/2, z+1/2'
'-x+1/2, y+1/2, -z+1/2'
'x+1/2, -y+1/2, -z+1/2'
'-x, -y, -z'
'x, y, -z'
'x, -y, z'
'-x, y, z'
'-x+1/2, -y+1/2, -z+1/2'
'x+1/2, y+1/2, -z+1/2'
'x+1/2, -y+1/2, z+1/2'
'-x+1/2, y+1/2, z+1/2'

loop_
_atom_site_label
_atom_site_type_symbol
_atom_site_fract_x
_atom_site_fract_y
_atom_site_fract_z
_atom_site_U_iso_or_equiv
_atom_site_adp_type
_atom_site_occupancy
_atom_site_symmetry_multiplicity
_atom_site_calc_flag
_atom_site_refinement_flags
Tm1 Tm 0.0000 0.5000 0.78344(7) 0.0073(3) Uani 1 4 d SU
Ge2 Ge 0.0000 0.2095(3) 0.5000 0.0130(4) Uani 1 4 d SU
Al1 Al 0.0000 0.0000 0.0000 0.0115(12) Uani 0.630(18) 8 d SP
Ge1 Ge 0.0000 0.0000 0.0000 0.0115(12) Uani 0.370(18) 8 d SP

loop_
_atom_site_aniso_label
_atom_site_aniso_U_11
_atom_site_aniso_U_22
_atom_site_aniso_U_33
_atom_site_aniso_U_23
_atom_site_aniso_U_13
_atom_site_aniso_U_12
Tm1 0.0056(3) 0.0090(4) 0.0072(4) 0.000 0.000 0.000
Ge2 0.0111(7) 0.0178(8) 0.0101(7) 0.000 0.000 0.000
Al1 0.0056(18) 0.022(2) 0.0072(18) 0.000 0.000 0.000
Ge1 0.0056(18) 0.022(2) 0.0072(18) 0.000 0.000 0.000

loop_
_atom_type_symbol
_atom_type_description
_atom_type_scat_dispersion_real
_atom_type_scat_dispersion_imag
_atom_type_scat_source
Al Al 0.0645 0.0514 'International Tables Vol C Tables 4.2.6.8 and 6.1.1.4'
Ge Ge 0.1547 1.8001 'International Tables Vol C Tables 4.2.6.8 and 6.1.1.4'
Tm Tm -0.3139 5.2483 'International Tables Vol C Tables 4.2.6.8 and 6.1.1.4'

loop_
_geom_angle_atom_site_label_1
_geom_angle_atom_site_label_2
_geom_angle_atom_site_label_3
_geom_angle
_geom_angle_site_symmetry_1
_geom_angle_site_symmetry_3
Ge2 Tm1 Ge2 72.96(6) . 9_566
Ge2 Tm1 Ge2 137.772(17) . 5
Ge2 Tm1 Ge2 103.674(12) 9_566 5
Ge2 Tm1 Ge2 103.674(12) . 13_556
Ge2 Tm1 Ge2 137.771(17) 9_566 13_556
Ge2 Tm1 Ge2 50.17(6) 5 13_556
Ge2 Tm1 Ge2 103.674(12) . 13_456
Ge2 Tm1 Ge2 137.771(17) 9_566 13_456
Ge2 Tm1 Ge2 105.19(3) 5 13_456
Ge2 Tm1 Ge2 84.41(3) 13_556 13_456
Ge2 Tm1 Ge2 137.771(17) . 5_455
Ge2 Tm1 Ge2 103.674(12) 9_566 5_455
Ge2 Tm1 Ge2 84.41(3) 5 5_455
Ge2 Tm1 Ge2 105.19(3) 13_556 5_455
Ge2 Tm1 Ge2 50.17(6) 13_456 5_455
Ge2 Tm1 Ge1 52.107(19) . 5_455
Ge2 Tm1 Ge1 52.107(19) 9_566 5_455
Ge2 Tm1 Ge1 153.84(3) 5 5_455
Ge2 Tm1 Ge1 153.84(3) 13_556 5_455
Ge2 Tm1 Ge1 91.743(14) 13_456 5_455
Ge2 Tm1 Ge1 91.743(14) 5_455 5_455
Ge2 Tm1 Al1 52.107(19) . 5_455
Ge2 Tm1 Al1 52.107(19) 9_566 5_455
Ge2 Tm1 Al1 153.84(3) 5 5_455
Ge2 Tm1 Al1 153.84(3) 13_556 5_455
Ge2 Tm1 Al1 91.743(14) 13_456 5_455
Ge2 Tm1 Al1 91.743(14) 5_455 5_455
Ge1 Tm1 Al1 0.0 5_455 5_455
Ge2 Tm1 Ge1 52.107(19) . 5
Ge2 Tm1 Ge1 52.107(19) 9_566 5
Ge2 Tm1 Ge1 91.743(14) 5 5
Ge2 Tm1 Ge1 91.743(14) 13_556 5
Ge2 Tm1 Ge1 153.84(3) 13_456 5
Ge2 Tm1 Ge1 153.84(3) 5_455 5
Ge1 Tm1 Ge1 80.39(2) 5_455 5
Al1 Tm1 Ge1 80.39(2) 5_455 5
Ge2 Tm1 Al1 52.107(19) . 5
Ge2 Tm1 Al1 52.107(19) 9_566 5
Ge2 Tm1 Al1 91.743(14) 5 5
Ge2 Tm1 Al1 91.743(14) 13_556 5
Ge2 Tm1 Al1 153.84(3) 13_456 5
Ge2 Tm1 Al1 153.84(3) 5_455 5
Ge1 Tm1 Al1 80.39(2) 5_455 5
Al1 Tm1 Al1 80.39(2) 5_455 5
Ge1 Tm1 Al1 0.0 5 5
Ge2 Tm1 Tm1 143.52(3) . 9_567
Ge2 Tm1 Tm1 143.52(3) 9_566 9_567
Ge2 Tm1 Tm1 52.595(16) 5 9_567
Ge2 Tm1 Tm1 52.595(15) 13_556 9_567
Ge2 Tm1 Tm1 52.595(16) 13_456 9_567
Ge2 Tm1 Tm1 52.595(16) 5_455 9_567
Ge1 Tm1 Tm1 139.804(10) 5_455 9_567
Al1 Tm1 Tm1 139.804(10) 5_455 9_567
Ge1 Tm1 Tm1 139.804(11) 5 9_567
Al1 Tm1 Tm1 139.804(11) 5 9_567
Ge2 Tm1 Tm1 52.25(2) . 13_456
Ge2 Tm1 Tm1 111.51(3) 9_566 13_456
Ge2 Tm1 Tm1 144.00(3) 5 13_456
Ge2 Tm1 Tm1 96.37(3) 13_556 13_456
Ge2 Tm1 Tm1 51.43(2) 13_456 13_456
Ge2 Tm1 Tm1 94.27(3) 5_455 13_456
Ge1 Tm1 Tm1 62.003(13) 5_455 13_456
Al1 Tm1 Tm1 62.003(13) 5_455 13_456
Ge1 Tm1 Tm1 103.66(2) 5 13_456
Al1 Tm1 Tm1 103.66(2) 5 13_456
Tm1 Tm1 Tm1 98.781(17) 9_567 13_456
Ge2 Ge2 Ge1 131.19(3) 9_556 5
Ge2 Ge2 Al1 131.19(3) 9_556 5
Ge1 Ge2 Al1 0.0 5 5
Ge2 Ge2 Ge1 131.19(3) 9_556 5_455
Ge1 Ge2 Ge1 97.63(6) 5 5_455
Al1 Ge2 Ge1 97.63(6) 5 5_455
Ge2 Ge2 Al1 131.19(3) 9_556 5_455
Ge1 Ge2 Al1 97.63(6) 5 5_455
Al1 Ge2 Al1 97.63(6) 5 5_455
Ge1 Ge2 Al1 0.0 5_455 5_455
Ge2 Ge2 Tm1 126.48(3) 9_556 9_566
Ge1 Ge2 Tm1 66.95(3) 5 9_566
Al1 Ge2 Tm1 66.95(3) 5 9_566
Ge1 Ge2 Tm1 66.95(3) 5_455 9_566
Al1 Ge2 Tm1 66.95(3) 5_455 9_566
Ge2 Ge2 Tm1 126.48(3) 9_556 .
Ge1 Ge2 Tm1 66.95(3) 5 .
Al1 Ge2 Tm1 66.95(3) 5 .
Ge1 Ge2 Tm1 66.95(3) 5_455 .
Al1 Ge2 Tm1 66.95(3) 5_455 .
Tm1 Ge2 Tm1 107.04(6) 9_566 .
Ge2 Ge2 Tm1 64.92(3) 9_556 5_444
Ge1 Ge2 Tm1 141.70(3) 5 5_444
Al1 Ge2 Tm1 141.70(3) 5 5_444
Ge1 Ge2 Tm1 76.916(12) 5_455 5_444
Al1 Ge2 Tm1 76.916(12) 5_455 5_444
Tm1 Ge2 Tm1 76.326(12) 9_566 5_444
Tm1 Ge2 Tm1 137.772(16) . 5_444
Ge2 Ge2 Tm1 64.92(3) 9_556 13_556
Ge1 Ge2 Tm1 76.916(12) 5 13_556
Al1 Ge2 Tm1 76.916(12) 5 13_556
Ge1 Ge2 Tm1 141.70(3) 5_455 13_556
Al1 Ge2 Tm1 141.70(3) 5_455 13_556
Tm1 Ge2 Tm1 137.772(16) 9_566 13_556
Tm1 Ge2 Tm1 76.326(12) . 13_556
Tm1 Ge2 Tm1 129.83(6) 5_444 13_556
Ge2 Ge2 Tm1 64.92(3) 9_556 13_456
Ge1 Ge2 Tm1 141.70(3) 5 13_456
Al1 Ge2 Tm1 141.70(3) 5 13_456
Ge1 Ge2 Tm1 76.916(12) 5_455 13_456
Al1 Ge2 Tm1 76.916(12) 5_455 13_456
Tm1 Ge2 Tm1 137.772(16) 9_566 13_456
Tm1 Ge2 Tm1 76.326(12) . 13_456
Tm1 Ge2 Tm1 74.81(3) 5_444 13_456
Tm1 Ge2 Tm1 84.41(3) 13_556 13_456
Ge2 Ge2 Tm1 64.92(3) 9_556 5_544
Ge1 Ge2 Tm1 76.916(13) 5 5_544
Al1 Ge2 Tm1 76.916(13) 5 5_544
Ge1 Ge2 Tm1 141.70(3) 5_455 5_544
Al1 Ge2 Tm1 141.70(3) 5_455 5_544
Tm1 Ge2 Tm1 76.326(12) 9_566 5_544
Tm1 Ge2 Tm1 137.772(17) . 5_544
Tm1 Ge2 Tm1 84.41(3) 5_444 5_544
Tm1 Ge2 Tm1 74.81(3) 13_556 5_544
Tm1 Ge2 Tm1 129.83(6) 13_456 5_544
Ge2 Al1 Ge2 180.00(5) 13 5_444
Ge2 Al1 Ge2 97.62(6) 13 13_455
Ge2 Al1 Ge2 82.38(6) 5_444 13_455
Ge2 Al1 Ge2 82.38(6) 13 5_544
Ge2 Al1 Ge2 97.62(6) 5_444 5_544
Ge2 Al1 Ge2 180.0 13_455 5_544
Ge2 Al1 Tm1 119.059(16) 13 13_455
Ge2 Al1 Tm1 60.941(16) 5_444 13_455
Ge2 Al1 Tm1 60.941(15) 13_455 13_455
Ge2 Al1 Tm1 119.059(15) 5_544 13_455
Ge2 Al1 Tm1 60.941(16) 13 5_544
Ge2 Al1 Tm1 119.059(16) 5_444 5_544
Ge2 Al1 Tm1 119.059(15) 13_455 5_544
Ge2 Al1 Tm1 60.941(15) 5_544 5_544
Tm1 Al1 Tm1 180.000(13) 13_455 5_544
Ge2 Al1 Tm1 119.059(15) 13 5_444
Ge2 Al1 Tm1 60.941(16) 5_444 5_444
Ge2 Al1 Tm1 60.941(16) 13_455 5_444
Ge2 Al1 Tm1 119.059(16) 5_544 5_444
Tm1 Al1 Tm1 99.61(2) 13_455 5_444
Tm1 Al1 Tm1 80.39(2) 5_544 5_444
Ge2 Al1 Tm1 60.941(16) 13 13
Ge2 Al1 Tm1 119.059(15) 5_444 13
Ge2 Al1 Tm1 119.059(16) 13_455 13
Ge2 Al1 Tm1 60.941(16) 5_544 13
Tm1 Al1 Tm1 80.39(2) 13_455 13
Tm1 Al1 Tm1 99.61(2) 5_544 13
Tm1 Al1 Tm1 180.0 5_444 13

loop_
_geom_bond_atom_site_label_1
_geom_bond_atom_site_label_2
_geom_bond_distance
_geom_bond_site_symmetry_2
Tm1 Ge2 2.9546(11) .
Tm1 Ge2 2.9546(11) 9_566
Tm1 Ge2 2.9882(8) 5
Tm1 Ge2 2.9882(8) 13_556
Tm1 Ge2 2.9882(8) 13_456
Tm1 Ge2 2.9882(8) 5_455
Tm1 Ge1 3.1103(6) 5_455
Tm1 Al1 3.1103(6) 5_455
Tm1 Ge1 3.1103(6) 5
Tm1 Al1 3.1103(6) 5
Tm1 Tm1 3.6303(13) 9_567
Tm1 Tm1 3.6721(5) 13_456
Ge2 Ge2 2.534(3) 9_556
Ge2 Ge1 2.6674(12) 5
Ge2 Al1 2.6674(12) 5
Ge2 Ge1 2.6674(12) 5_455
Ge2 Al1 2.6674(12) 5_455
Ge2 Tm1 2.9546(11) 9_566
Ge2 Tm1 2.9882(8) 5_444
Ge2 Tm1 2.9882(8) 13_556
Ge2 Tm1 2.9882(8) 13_456
Ge2 Tm1 2.9882(8) 5_544
Al1 Ge2 2.6674(12) 13
Al1 Ge2 2.6674(12) 5_444
Al1 Ge2 2.6674(12) 13_455
Al1 Ge2 2.6674(12) 5_544
Al1 Tm1 3.1103(6) 13_455
Al1 Tm1 3.1103(6) 5_544
Al1 Tm1 3.1103(6) 5_444
Al1 Tm1 3.1103(6) 13
